data_2207377
loop_
_publ_author_name
'Chen, Jianrong'
'Lager, George A.'
'Kunz, Martin'
'Hansen, Thomas C.'
'Ulmer, Peter'

_publ_section_title
;
A Rietveld refinement using neutron powder diffraction data
of a fully deuterated topaz, Al~2~SiO~4~(OD)~2~
;
_journal_coeditor_code WM6096
_journal_issue 11
_journal_name_full 'Acta Crystallographica, Section E'
_journal_page_first i253
_journal_page_last i255
_journal_paper_doi 10.1107/S1600536805034811
_journal_volume 61
_journal_year 2005
_chemical_formula_iupac 'Al2 Si O4 (O D)2'
_chemical_formula_moiety 'Al2 D2 O6 Si'
_chemical_formula_structural 'Al2 Si O4 (O D)2'
_chemical_formula_sum 'Al2 D2 O6 Si'
_chemical_formula_weight 182.07
_chemical_name_common Topaz-OD
_chemical_name_systematic 'Dialuminium orthosilicate dihydroxide'
_space_group_crystal_system orthorhombic
_space_group_IT_number 62
_space_group_name_Hall '-P 2c 2ab'
_space_group_name_H-M_alt 'P b n m'
_symmetry_space_group_name_Hall '-P 2c 2ab'
_symmetry_space_group_name_H-M 'P b n m'
_cell_angle_alpha 90.0
_cell_angle_beta 90.0
_cell_angle_gamma 90.0
_cell_formula_units_Z 4
_cell_length_a 4.72820(10)
_cell_length_b 8.9320(2)
_cell_length_c 8.4309(2)
_cell_measurement_temperature 295
_cell_volume 356.060(10)
_computing_cell_refinement 'GSAS (Larson & Von Dreele, 2000)'
_computing_data_collection 'MAD  (Local program in D20 diffractometer)'
_computing_data_reduction 'LAMP (Richard et al., 2004)'
_computing_molecular_graphics 'Diamond (Brandenburg, 2005)'
_computing_publication_material 'GSAS (Larson & Von Dreele, 2000)'
_computing_structure_refinement 'GSAS (Larson & Von Dreele, 2000)'
_diffrn_ambient_temperature 295
_diffrn_measurement_device_type
;
The PSD powder diffractometer D20, at ILL
;
_diffrn_radiation_monochromator Germanium
_diffrn_radiation_probe neutron
_diffrn_radiation_type neutron
_diffrn_radiation_wavelength 1.37404
_exptl_crystal_density_diffrn 3.396
_exptl_crystal_density_method 'not measured'
_refine_ls_extinction_method none
_refine_ls_goodness_of_fit_all 1.32
_refine_ls_matrix_type full
_refine_ls_number_constraints 0
_refine_ls_number_parameters 52
_refine_ls_number_restraints 0
_refine_ls_shift/su_max 0.01
_refine_ls_shift/su_mean 0.00
_refine_ls_weighting_scheme calc
_cod_data_source_file wm6096.cif
_cod_depositor_comments
;
The following automatic conversions were performed:
'_geom_bond_publ_flag' value 'Y' changed to 'y' according to
'/home/saulius/struct/CIF-dictionaries/cif_core.dic' dictionary named
'cif_core.dic' version 2.4.1 from 2010-06-29 (12
times).

'_geom_angle_publ_flag' value 'Y' changed to 'y' according to
'/home/saulius/struct/CIF-dictionaries/cif_core.dic' dictionary named
'cif_core.dic' version 2.4.1 from 2010-06-29 (4 times).

Automatic conversion script
Id: cif_fix_enum 1527 2010-12-29 10:47:43Z saulius 
;
_cod_database_code 2207377

loop_
_symmetry_equiv_pos_site_id
_symmetry_equiv_pos_as_xyz
1 +x,+y,+z
2 -x+1/2,+y+1/2,+z
3 +x+1/2,-y+1/2,+z+1/2
4 -x,-y,+z+1/2
5 -x,-y,-z
6 +x+1/2,-y+1/2,-z
7 -x+1/2,+y+1/2,-z+1/2
8 +x,+y,-z+1/2

loop_
_atom_site_label
_atom_site_fract_x
_atom_site_fract_y
_atom_site_fract_z
_atom_site_U_iso_or_equiv
_atom_site_occupancy
Al 0.9071(6) 0.1325(3) 0.0779(3) 0.0030(4) 1.0
Si 0.4032(6) 0.9404(3) 0.25 0.0002(5) 1.0
O1 0.7080(5) 0.0260(2) 0.25 0.0015(4) 1.0
O2 0.4431(4) 0.7551(3) 0.25 0.0017(5) 1.0
O3 0.2129(3) 0.9922(2) 0.0946(2) 0.0031(3) 1.0
O4 0.5917(3) 0.2504(2) 0.0661(2) 0.0048(3) 1.0
D1 0.4400(10) 0.1858(5) 0.1031(8) 0.0450(10) 0.5
D2 0.5320(10) 0.2811(7) 0.1675(6) 0.0480(10) 0.5

loop_
_atom_type_symbol
_atom_type_description
_atom_type_scat_source
Al Al International_Tables_Vol_C
Si Si International_Tables_Vol_C
O O International_Tables_Vol_C
D D International_Tables_Vol_C

loop_
_geom_angle_atom_site_label_1
_geom_angle_atom_site_label_2
_geom_angle_atom_site_label_3
_geom_angle_site_symmetry_1
_geom_angle_site_symmetry_3
_geom_angle
_geom_angle_publ_flag
Al O4 D1 1_555 1_555 104.0(3) y
Al O4 D2 1_555 1_555 111.3(4) y
Al O4 D1 6_455 1_555 101.7(4) y
Al O4 D2 6_455 1_555 107.1(4) y

loop_
_geom_bond_atom_site_label_1
_geom_bond_atom_site_label_2
_geom_bond_site_symmetry_2
_geom_bond_distance
_geom_bond_publ_flag
Al O1 1_555 1.974(3) y
Al O2 2_645 1.951(3) y
Al O3 1_645 1.918(3) y
Al O3 5_665 1.917(3) y
Al O4 1_555 1.829(3) y
Al O4 6_555 1.825(3) y
Si O1 1_565 1.631(4) y
Si O2 1_555 1.666(4) y
Si O3 1_555 1.656(3) y
Si O3 8_555 1.656(3) y
D1 O4 1_555 0.971(5) y
D2 O4 1_555 0.941(5) y

loop_
_geom_hbond_atom_site_label_D
_geom_hbond_atom_site_label_H
_geom_hbond_atom_site_label_A
_geom_hbond_site_symmetry_A
_geom_hbond_distance_DH
_geom_hbond_distance_HA
_geom_hbond_distance_DA
_geom_hbond_angle_DHA
O4 D1 O4 6_455 0.971(5) 2.253(6) 2.614(2) 100.7(4)
O4 D1 O2 7_545 0.971(5) 2.281(6) 2.966(2) 126.8(4)
O4 D1 O3 1_545 0.971(5) 2.038(5) 2.930(2) 151.9(4)
O4 D2 O1 1_555 0.941(5) 2.524(6) 2.593(2) 83.6(4)
O4 D2 O2 7_545 0.941(5) 2.363(6) 2.966(2) 121.6(4)
O4 D2 O4 8_555 0.941(5) 2.280(5) 3.101(2) 145.3(4)

loop_
_cod_related_entry_id
_cod_related_entry_database
_cod_related_entry_code
1 MPOD 1000137

_database_code_amcsd 0010464
